data_4337398
loop_
_publ_author_name
'Bubrin, Denis'
'Niemeyer, Mark'

_publ_section_title
;
 Formation of Novel T-Shaped NNN Ligands via Rare-Earth Metal-Mediated
 Si-H Activation.
;
_journal_issue 3
_journal_name_full 'Inorganic chemistry'
_journal_page_first 1269
_journal_page_last 1271
_journal_paper_doi 10.1021/ic402941z
_journal_volume 53
_journal_year 2014
_chemical_formula_sum 'C52 H62 Ce N3 Si2'
_chemical_formula_weight 925.35
_chemical_name_systematic
; 
Bis((2,4,6,2'',4'',6''-hexamethyl-1,1':3';1''-terphenyl-
2')amido)tetramethyldisilazanido-N,N',N"-cerium 
hemi(n-heptane)solvate
 
;
_space_group_IT_number 14
_symmetry_cell_setting monoclinic
_symmetry_space_group_name_Hall '-P 2yn'
_symmetry_space_group_name_H-M 'P 1 21/n 1'
_atom_sites_solution_hydrogens geom
_atom_sites_solution_primary direct
_atom_sites_solution_secondary difmap
_audit_creation_method SHELXL-97
_cell_angle_alpha 90.00
_cell_angle_beta 113.932(3)
_cell_angle_gamma 90.00
_cell_formula_units_Z 4
_cell_length_a 10.3733(15)
_cell_length_b 48.263(7)
_cell_length_c 10.9263(16)
_cell_measurement_temperature 173(2)
_cell_volume 4999.9(13)
_computing_structure_refinement 'SHELXL-97 (Sheldrick, 1997)'
_computing_structure_solution 'SHELXS-97 (Sheldrick, 1990)'
_diffrn_ambient_temperature 173(2)
_diffrn_measured_fraction_theta_full 0.989
_diffrn_measured_fraction_theta_max 0.989
_diffrn_measurement_device_type 'Bruker Smart Apex2'
_diffrn_radiation_monochromator graphite
_diffrn_radiation_source 'fine-focus sealed tube'
_diffrn_radiation_type MoK\a
_diffrn_radiation_wavelength 0.71073
_diffrn_reflns_av_R_equivalents 0.1592
_diffrn_reflns_av_sigmaI/netI 0.2518
_diffrn_reflns_limit_h_max 12
_diffrn_reflns_limit_h_min -12
_diffrn_reflns_limit_k_max 59
_diffrn_reflns_limit_k_min -59
_diffrn_reflns_limit_l_max 13
_diffrn_reflns_limit_l_min -12
_diffrn_reflns_number 29782
_diffrn_reflns_theta_full 26.11
_diffrn_reflns_theta_max 26.11
_diffrn_reflns_theta_min 2.19
_exptl_absorpt_coefficient_mu 0.993
_exptl_absorpt_correction_T_max 0.942
_exptl_absorpt_correction_T_min 0.740
_exptl_absorpt_correction_type multi-scan
_exptl_crystal_colour orange
_exptl_crystal_density_diffrn 1.229
_exptl_crystal_density_method 'not measured'
_exptl_crystal_description prism
_exptl_crystal_F_000 1924
_exptl_crystal_size_max 0.20
_exptl_crystal_size_mid 0.20
_exptl_crystal_size_min 0.15
_refine_diff_density_max 1.242
_refine_diff_density_min -0.857
_refine_diff_density_rms 0.115
_refine_ls_extinction_method none
_refine_ls_goodness_of_fit_ref 0.860
_refine_ls_hydrogen_treatment refU
_refine_ls_matrix_type full
_refine_ls_number_parameters 539
_refine_ls_number_reflns 9842
_refine_ls_number_restraints 0
_refine_ls_restrained_S_all 0.860
_refine_ls_R_factor_all 0.1761
_refine_ls_R_factor_gt 0.0641
_refine_ls_shift/su_max 0.001
_refine_ls_shift/su_mean 0.000
_refine_ls_structure_factor_coef Fsqd
_refine_ls_weighting_details 'calc w=1/[\s^2^(Fo^2^)+(0.0310P)^2^] where P=(Fo^2^+2Fc^2^)/3'
_refine_ls_weighting_scheme calc
_refine_ls_wR_factor_gt 0.1076
_refine_ls_wR_factor_ref 0.1367
_reflns_number_gt 4214
_reflns_number_total 9842
_reflns_threshold_expression >2sigma(I)
_cod_data_source_file ic402941z_si_002.cif
_cod_data_source_block 2aheptane
_cod_original_sg_symbol_H-M P2(1)/n
_cod_database_code 4337398

loop_
_symmetry_equiv_pos_as_xyz
'x, y, z'
'-x+1/2, y+1/2, -z+1/2'
'-x, -y, -z'
'x-1/2, -y-1/2, z-1/2'

loop_
_atom_site_label
_atom_site_type_symbol
_atom_site_fract_x
_atom_site_fract_y
_atom_site_fract_z
_atom_site_U_iso_or_equiv
_atom_site_adp_type
_atom_site_occupancy
_atom_site_symmetry_multiplicity
_atom_site_calc_flag
_atom_site_refinement_flags
Ce Ce 0.99963(5) 0.636530(9) 0.63435(5) 0.02859(14) Uani 1 1 d .
N1 N 1.1430(6) 0.66340(12) 0.8345(6) 0.0290(16) Uani 1 1 d .
Si1 Si 1.0472(2) 0.65213(4) 0.9258(2) 0.0308(6) Uani 1 1 d .
C1 C 0.9305(8) 0.67846(16) 0.9560(9) 0.047(2) Uani 1 1 d .
H1A H 0.8867 0.6901 0.8763 0.070 Uiso 1 1 calc R
H1B H 0.9870 0.6901 1.0327 0.070 Uiso 1 1 calc R
H1C H 0.8570 0.6690 0.9747 0.070 Uiso 1 1 calc R
N2 N 0.9473(6) 0.62918(11) 0.8159(6) 0.0307(17) Uani 1 1 d .
Si2 Si 0.8551(2) 0.59821(4) 0.7673(2) 0.0319(6) Uani 1 1 d .
C2 C 1.1577(8) 0.63725(18) 1.0924(7) 0.043(2) Uani 1 1 d .
H2A H 1.2473 0.6308 1.0926 0.065 Uiso 1 1 calc R
H2B H 1.1079 0.6216 1.1110 0.065 Uiso 1 1 calc R
H2C H 1.1760 0.6515 1.1614 0.065 Uiso 1 1 calc R
N3 N 0.8322(6) 0.59903(11) 0.6006(6) 0.0263(16) Uani 1 1 d .
C3 C 0.6874(8) 0.59728(16) 0.7908(9) 0.044(2) Uani 1 1 d .
H3A H 0.6129 0.6064 0.7149 0.067 Uiso 1 1 calc R
H3B H 0.7003 0.6069 0.8739 0.067 Uiso 1 1 calc R
H3C H 0.6607 0.5780 0.7959 0.067 Uiso 1 1 calc R
C4 C 0.9683(9) 0.56851(16) 0.8713(8) 0.047(3) Uani 1 1 d .
H4A H 1.0505 0.5660 0.8497 0.071 Uiso 1 1 calc R
H4B H 0.9126 0.5514 0.8508 0.071 Uiso 1 1 calc R
H4C H 1.0000 0.5728 0.9667 0.071 Uiso 1 1 calc R
C11 C 1.2812(8) 0.67255(15) 0.8828(7) 0.0264(19) Uani 1 1 d .
C12 C 1.3715(8) 0.66055(15) 0.8308(8) 0.029(2) Uani 1 1 d .
C13 C 1.5126(10) 0.66722(15) 0.8752(9) 0.041(2) Uani 1 1 d .
H13A H 1.5702 0.6581 0.8386 0.049 Uiso 1 1 calc R
C14 C 1.5694(9) 0.68711(18) 0.9729(9) 0.043(2) Uani 1 1 d .
H14A H 1.6666 0.6918 1.0050 0.051 Uiso 1 1 calc R
C15 C 1.4833(8) 0.70012(16) 1.0232(8) 0.033(2) Uani 1 1 d .
H15A H 1.5222 0.7141 1.0895 0.040 Uiso 1 1 calc R
C16 C 1.3417(8) 0.69356(14) 0.9803(7) 0.0273(19) Uani 1 1 d .
C21 C 1.3089(7) 0.63982(16) 0.7198(8) 0.0286(19) Uani 1 1 d .
C22 C 1.2961(7) 0.61146(16) 0.7461(8) 0.027(2) Uani 1 1 d .
C23 C 1.2336(7) 0.59379(16) 0.6382(8) 0.032(2) Uani 1 1 d .
H23A H 1.2188 0.5751 0.6563 0.038 Uiso 1 1 calc R
C24 C 1.1908(8) 0.60168(19) 0.5042(9) 0.041(2) Uani 1 1 d .
C25 C 1.2038(8) 0.62999(16) 0.4812(9) 0.038(2) Uani 1 1 d .
H25A H 1.1727 0.6365 0.3918 0.045 Uiso 1 1 calc R
C26 C 1.2603(8) 0.64843(16) 0.5850(8) 0.031(2) Uani 1 1 d .
C31 C 0.7160(8) 0.59195(15) 0.4888(8) 0.029(2) Uani 1 1 d .
C32 C 0.6554(8) 0.61208(16) 0.3838(8) 0.033(2) Uani 1 1 d .
C33 C 0.5374(8) 0.60637(16) 0.2693(8) 0.037(2) Uani 1 1 d .
H33A H 0.5022 0.6201 0.2016 0.045 Uiso 1 1 calc R
C34 C 0.4680(9) 0.58089(18) 0.2503(9) 0.050(3) Uani 1 1 d .
H34A H 0.3839 0.5773 0.1735 0.060 Uiso 1 1 calc R
C35 C 0.5274(9) 0.56154(17) 0.3477(9) 0.046(3) Uani 1 1 d .
H35A H 0.4837 0.5438 0.3338 0.056 Uiso 1 1 calc R
C36 C 0.6460(8) 0.56547(15) 0.4653(8) 0.031(2) Uani 1 1 d .
C41 C 0.7249(8) 0.63986(15) 0.4005(8) 0.031(2) Uani 1 1 d .
C42 C 0.7138(8) 0.65964(15) 0.4917(8) 0.029(2) Uani 1 1 d .
C43 C 0.7870(9) 0.68483(15) 0.5099(9) 0.039(2) Uani 1 1 d .
H43A H 0.7802 0.6979 0.5719 0.046 Uiso 1 1 calc R
C44 C 0.8684(9) 0.69115(16) 0.4407(8) 0.037(2) Uani 1 1 d .
C45 C 0.8747(8) 0.67202(17) 0.3516(8) 0.036(2) Uani 1 1 d .
H45A H 0.9283 0.6765 0.3014 0.044 Uiso 1 1 calc R
C46 C 0.8072(8) 0.64614(16) 0.3292(8) 0.030(2) Uani 1 1 d .
C51 C 0.6955(9) 0.54205(14) 0.5621(8) 0.031(2) Uani 1 1 d .
C52 C 0.6136(8) 0.53192(16) 0.6239(8) 0.034(2) Uani 1 1 d .
C53 C 0.6644(10) 0.50962(16) 0.7169(8) 0.042(2) Uani 1 1 d .
H53A H 0.6076 0.5030 0.7604 0.050 Uiso 1 1 calc R
C54 C 0.7925(10) 0.49744(16) 0.7454(9) 0.043(2) Uani 1 1 d .
C55 C 0.8731(9) 0.50703(16) 0.6787(9) 0.043(2) Uani 1 1 d .
H55A H 0.9605 0.4983 0.6943 0.052 Uiso 1 1 calc R
C56 C 0.8267(9) 0.52973(16) 0.5870(8) 0.036(2) Uani 1 1 d .
C61 C 1.2594(8) 0.71031(15) 1.0404(8) 0.031(2) Uani 1 1 d .
C62 C 1.1531(8) 0.72914(14) 0.9595(8) 0.032(2) Uani 1 1 d .
C63 C 1.0892(9) 0.74606(15) 1.0204(10) 0.044(3) Uani 1 1 d .
H63A H 1.0188 0.7587 0.9663 0.053 Uiso 1 1 calc R
C64 C 1.1234(10) 0.74550(17) 1.1571(10) 0.044(3) Uani 1 1 d .
C65 C 1.2259(9) 0.72676(16) 1.2329(9) 0.041(2) Uani 1 1 d .
H65A H 1.2482 0.7255 1.3261 0.049 Uiso 1 1 calc R
C66 C 1.2970(8) 0.70989(16) 1.1791(8) 0.031(2) Uani 1 1 d .
C221 C 1.3497(9) 0.60082(18) 0.8882(8) 0.042(2) Uani 1 1 d .
H22A H 1.3262 0.5811 0.8873 0.063 Uiso 1 1 calc R
H22B H 1.3055 0.6113 0.9377 0.063 Uiso 1 1 calc R
H22C H 1.4523 0.6032 0.9316 0.063 Uiso 1 1 calc R
C241 C 1.1356(9) 0.58124(17) 0.3925(8) 0.044(2) Uani 1 1 d .
H24A H 1.1662 0.5626 0.4274 0.067 Uiso 1 1 calc R
H24B H 1.1721 0.5857 0.3249 0.067 Uiso 1 1 calc R
H24C H 1.0323 0.5820 0.3516 0.067 Uiso 1 1 calc R
C261 C 1.2672(8) 0.67923(16) 0.5522(8) 0.042(2) Uani 1 1 d .
H26A H 1.2109 0.6824 0.4566 0.062 Uiso 1 1 calc R
H26B H 1.3655 0.6844 0.5742 0.062 Uiso 1 1 calc R
H26C H 1.2298 0.6905 0.6049 0.062 Uiso 1 1 calc R
C421 C 0.6207(9) 0.65464(17) 0.5639(8) 0.044(2) Uani 1 1 d .
H42A H 0.5875 0.6724 0.5835 0.066 Uiso 1 1 calc R
H42B H 0.6740 0.6448 0.6479 0.066 Uiso 1 1 calc R
H42C H 0.5396 0.6434 0.5077 0.066 Uiso 1 1 calc R
C441 C 0.9348(10) 0.71961(16) 0.4532(9) 0.058(3) Uani 1 1 d .
H44A H 0.9522 0.7235 0.3731 0.087 Uiso 1 1 calc R
H44B H 1.0243 0.7201 0.5325 0.087 Uiso 1 1 calc R
H44C H 0.8709 0.7336 0.4620 0.087 Uiso 1 1 calc R
C461 C 0.8183(10) 0.62682(18) 0.2277(9) 0.052(3) Uani 1 1 d .
H46A H 0.8352 0.6080 0.2642 0.078 Uiso 1 1 calc R
H46B H 0.8968 0.6325 0.2053 0.078 Uiso 1 1 calc R
H46C H 0.7303 0.6272 0.1468 0.078 Uiso 1 1 calc R
C521 C 0.4664(8) 0.54262(16) 0.5962(8) 0.039(2) Uani 1 1 d .
H52A H 0.4596 0.5622 0.5703 0.059 Uiso 1 1 calc R
H52B H 0.4482 0.5407 0.6771 0.059 Uiso 1 1 calc R
H52C H 0.3966 0.5319 0.5234 0.059 Uiso 1 1 calc R
C541 C 0.8462(11) 0.47444(18) 0.8484(10) 0.063(3) Uani 1 1 d .
H54A H 0.8211 0.4786 0.9239 0.094 Uiso 1 1 calc R
H54B H 0.9490 0.4731 0.8806 0.094 Uiso 1 1 calc R
H54C H 0.8032 0.4568 0.8074 0.094 Uiso 1 1 calc R
C561 C 0.9200(9) 0.53864(16) 0.5210(9) 0.046(3) Uani 1 1 d .
H56A H 0.8632 0.5418 0.4256 0.069 Uiso 1 1 calc R
H56B H 0.9899 0.5241 0.5314 0.069 Uiso 1 1 calc R
H56C H 0.9685 0.5558 0.5625 0.069 Uiso 1 1 calc R
C621 C 1.1095(9) 0.73090(15) 0.8105(8) 0.044(2) Uani 1 1 d .
H62A H 1.0462 0.7468 0.7749 0.065 Uiso 1 1 calc R
H62B H 1.0605 0.7138 0.7683 0.065 Uiso 1 1 calc R
H62C H 1.1933 0.7333 0.7914 0.065 Uiso 1 1 calc R
C641 C 1.0512(11) 0.76481(18) 1.2205(10) 0.070(3) Uani 1 1 d .
H64A H 1.0677 0.7841 1.2027 0.105 Uiso 1 1 calc R
H64B H 1.0900 0.7616 1.3174 0.105 Uiso 1 1 calc R
H64C H 0.9496 0.7611 1.1820 0.105 Uiso 1 1 calc R
C661 C 1.4102(9) 0.69095(16) 1.2723(8) 0.041(2) Uani 1 1 d .
H66A H 1.3872 0.6858 1.3479 0.062 Uiso 1 1 calc R
H66B H 1.5012 0.7005 1.3056 0.062 Uiso 1 1 calc R
H66C H 1.4155 0.6742 1.2238 0.062 Uiso 1 1 calc R

loop_
_atom_site_aniso_label
_atom_site_aniso_U_11
_atom_site_aniso_U_22
_atom_site_aniso_U_33
_atom_site_aniso_U_23
_atom_site_aniso_U_13
_atom_site_aniso_U_12
Ce 0.0306(2) 0.0262(2) 0.0290(3) 0.0024(3) 0.0121(2) 0.0006(3)
N1 0.028(4) 0.026(4) 0.040(4) 0.001(3) 0.021(4) 0.002(3)
Si1 0.0346(14) 0.0302(13) 0.0319(14) -0.0004(10) 0.0178(12) 0.0018(11)
C1 0.044(6) 0.036(5) 0.073(7) -0.004(5) 0.038(5) -0.001(4)
N2 0.038(4) 0.023(4) 0.037(4) 0.000(3) 0.021(3) 0.007(3)
Si2 0.0372(14) 0.0220(12) 0.0367(16) 0.0006(10) 0.0153(13) -0.0019(10)
C2 0.051(5) 0.048(5) 0.036(5) 0.002(5) 0.023(5) -0.008(5)
N3 0.029(4) 0.017(3) 0.027(4) -0.004(3) 0.005(3) -0.003(3)
C3 0.060(6) 0.025(5) 0.055(6) -0.008(4) 0.031(5) -0.009(4)
C4 0.063(7) 0.037(5) 0.033(5) 0.003(4) 0.011(5) -0.003(4)
C11 0.032(5) 0.029(4) 0.020(5) 0.004(4) 0.013(4) -0.001(4)
C12 0.026(5) 0.033(5) 0.026(5) 0.002(4) 0.010(4) 0.012(4)
C13 0.045(6) 0.043(5) 0.032(5) -0.011(5) 0.013(5) 0.004(5)
C14 0.030(5) 0.055(6) 0.046(7) -0.003(5) 0.018(5) -0.002(5)
C15 0.019(5) 0.041(5) 0.040(6) -0.001(4) 0.012(4) -0.002(4)
C16 0.042(5) 0.023(4) 0.028(5) 0.001(3) 0.025(4) 0.006(4)
C21 0.022(4) 0.032(5) 0.035(5) -0.011(4) 0.016(4) 0.009(4)
C22 0.023(5) 0.034(5) 0.020(5) -0.003(4) 0.005(4) 0.007(4)
C23 0.025(5) 0.035(5) 0.037(6) 0.000(4) 0.013(4) 0.003(4)
C24 0.034(5) 0.058(6) 0.032(6) -0.014(5) 0.013(5) 0.008(5)
C25 0.043(5) 0.038(6) 0.034(6) 0.005(4) 0.017(5) 0.015(4)
C26 0.035(5) 0.033(5) 0.034(6) 0.000(4) 0.023(5) 0.010(4)
C31 0.035(5) 0.028(5) 0.020(5) -0.005(4) 0.008(4) 0.001(4)
C32 0.027(5) 0.034(5) 0.038(6) 0.001(4) 0.013(5) 0.004(4)
C33 0.040(5) 0.032(5) 0.032(6) 0.006(4) 0.007(5) 0.001(4)
C34 0.046(6) 0.049(6) 0.039(6) 0.011(5) 0.001(5) -0.001(5)
C35 0.048(6) 0.032(5) 0.051(7) -0.004(5) 0.012(5) -0.006(4)
C36 0.034(5) 0.021(4) 0.031(5) 0.001(4) 0.007(4) 0.003(4)
C41 0.033(4) 0.018(4) 0.032(5) 0.009(4) 0.002(4) 0.005(4)
C42 0.022(5) 0.027(5) 0.033(5) 0.000(4) 0.006(4) -0.001(4)
C43 0.044(5) 0.021(5) 0.040(6) 0.009(4) 0.006(5) 0.010(4)
C44 0.048(6) 0.028(5) 0.029(6) 0.005(4) 0.008(5) 0.004(4)
C45 0.031(5) 0.043(5) 0.040(6) 0.021(4) 0.019(5) 0.002(4)
C46 0.025(5) 0.040(5) 0.021(5) 0.006(4) 0.006(4) -0.003(4)
C51 0.038(5) 0.015(4) 0.039(6) -0.005(4) 0.015(5) 0.000(4)
C52 0.034(5) 0.028(5) 0.034(6) 0.000(4) 0.008(5) 0.004(4)
C53 0.056(6) 0.026(5) 0.041(6) 0.000(4) 0.017(5) -0.001(4)
C54 0.058(6) 0.021(5) 0.039(6) -0.004(4) 0.009(5) -0.008(5)
C55 0.049(6) 0.022(5) 0.053(6) 0.003(4) 0.016(5) 0.005(4)
C56 0.054(6) 0.028(5) 0.034(6) -0.010(4) 0.024(5) -0.007(4)
C61 0.029(5) 0.025(4) 0.037(6) 0.002(4) 0.012(4) 0.001(4)
C62 0.035(5) 0.015(4) 0.043(6) 0.004(4) 0.013(5) 0.001(4)
C63 0.043(6) 0.019(5) 0.073(8) 0.006(4) 0.026(6) 0.007(4)
C64 0.056(7) 0.023(5) 0.060(7) 0.006(5) 0.032(6) 0.008(4)
C65 0.064(6) 0.029(5) 0.038(6) 0.002(4) 0.029(5) -0.001(5)
C66 0.032(5) 0.033(5) 0.030(6) 0.003(4) 0.015(5) 0.004(4)
C221 0.044(6) 0.051(6) 0.032(6) 0.011(4) 0.017(5) 0.001(5)
C241 0.054(6) 0.045(6) 0.035(6) -0.007(4) 0.018(5) 0.009(5)
C261 0.044(6) 0.042(5) 0.049(6) 0.002(4) 0.030(5) 0.000(4)
C421 0.046(6) 0.042(5) 0.042(6) 0.005(4) 0.014(5) 0.008(4)
C441 0.079(7) 0.027(5) 0.058(7) 0.014(4) 0.018(6) 0.001(5)
C461 0.065(7) 0.064(7) 0.038(6) 0.002(5) 0.032(5) 0.007(5)
C521 0.046(6) 0.034(5) 0.041(6) -0.007(4) 0.022(5) -0.008(4)
C541 0.090(8) 0.033(6) 0.058(7) 0.010(5) 0.024(6) 0.007(5)
C561 0.055(6) 0.030(5) 0.060(7) -0.003(5) 0.030(6) 0.007(4)
C621 0.055(6) 0.024(5) 0.042(6) 0.014(4) 0.011(5) 0.005(4)
C641 0.104(9) 0.036(6) 0.100(9) 0.007(5) 0.073(8) 0.016(6)
C661 0.051(6) 0.035(5) 0.035(6) -0.005(4) 0.015(5) 0.004(4)

loop_
_atom_type_symbol
_atom_type_description
_atom_type_scat_dispersion_real
_atom_type_scat_dispersion_imag
_atom_type_scat_source
C C 0.0033 0.0016 'International Tables Vol C Tables 4.2.6.8 and 6.1.1.4'
H H 0.0000 0.0000 'International Tables Vol C Tables 4.2.6.8 and 6.1.1.4'
N N 0.0061 0.0033 'International Tables Vol C Tables 4.2.6.8 and 6.1.1.4'
Si Si 0.0817 0.0704 'International Tables Vol C Tables 4.2.6.8 and 6.1.1.4'
Ce Ce -0.2486 2.6331 'International Tables Vol C Tables 4.2.6.8 and 6.1.1.4'

loop_
_geom_angle_atom_site_label_1
_geom_angle_atom_site_label_2
_geom_angle_atom_site_label_3
_geom_angle
N2 Ce N3 67.0(2)
N2 Ce N1 65.2(2)
N3 Ce N1 131.7(2)
N2 Ce C42 88.6(2)
N3 Ce C42 72.4(2)
N1 Ce C42 112.7(2)
N2 Ce C21 110.1(2)
N3 Ce C21 134.8(2)
N1 Ce C21 60.2(2)
C42 Ce C21 151.0(2)
N2 Ce C41 105.8(2)
N3 Ce C41 62.0(2)
N1 Ce C41 139.7(2)
C42 Ce C41 27.7(2)
C21 Ce C41 144.1(2)
N2 Ce C26 136.8(2)
N3 Ce C26 138.7(2)
N1 Ce C26 78.2(2)
C42 Ce C26 127.9(2)
C21 Ce C26 27.31(19)
C41 Ce C26 117.0(2)
N2 Ce C22 98.4(2)
N3 Ce C22 107.86(19)
N1 Ce C22 72.9(2)
C42 Ce C22 172.5(2)
C21 Ce C22 27.14(19)
C41 Ce C22 145.6(2)
C26 Ce C22 47.1(2)
N2 Ce Si2 33.70(15)
N3 Ce Si2 34.15(15)
N1 Ce Si2 97.56(15)
C42 Ce Si2 84.23(17)
C21 Ce Si2 123.67(17)
C41 Ce Si2 87.56(17)
C26 Ce Si2 146.97(15)
C22 Ce Si2 100.16(16)
N2 Ce Si1 31.17(15)
N3 Ce Si1 98.19(15)
N1 Ce Si1 34.29(15)
C42 Ce Si1 99.05(17)
C21 Ce Si1 87.85(15)
C41 Ce Si1 124.58(18)
C26 Ce Si1 110.80(16)
C22 Ce Si1 88.32(15)
Si2 Ce Si1 64.49(6)
C11 N1 Si1 128.3(5)
C11 N1 Ce 131.9(5)
Si1 N1 Ce 93.7(3)
N2 Si1 N1 97.3(3)
N2 Si1 C2 114.1(4)
N1 Si1 C2 114.2(3)
N2 Si1 C1 108.8(3)
N1 Si1 C1 116.4(3)
C2 Si1 C1 106.0(4)
N2 Si1 Ce 45.7(2)
N1 Si1 Ce 52.0(2)
C2 Si1 Ce 133.5(3)
C1 Si1 Ce 119.9(3)
Si1 N2 Si2 154.6(4)
Si1 N2 Ce 103.1(3)
Si2 N2 Ce 99.4(3)
N2 Si2 N3 97.2(3)
N2 Si2 C3 114.1(3)
N3 Si2 C3 114.0(4)
N2 Si2 C4 109.6(3)
N3 Si2 C4 115.5(4)
C3 Si2 C4 106.5(4)
N2 Si2 Ce 46.9(2)
N3 Si2 Ce 51.70(19)
C3 Si2 Ce 137.7(3)
C4 Si2 Ce 115.5(3)
C31 N3 Si2 128.8(5)
C31 N3 Ce 129.7(5)
Si2 N3 Ce 94.2(2)
N1 C11 C12 118.2(7)
N1 C11 C16 126.0(7)
C12 C11 C16 115.7(7)
C13 C12 C11 123.3(8)
C13 C12 C21 119.3(7)
C11 C12 C21 117.4(7)
C14 C13 C12 119.6(9)
C15 C14 C13 119.0(8)
C14 C15 C16 122.1(8)
C15 C16 C11 120.2(7)
C15 C16 C61 116.1(7)
C11 C16 C61 123.7(7)
C26 C21 C22 118.2(7)
C26 C21 C12 120.1(7)
C22 C21 C12 121.7(7)
C26 C21 Ce 78.7(4)
C22 C21 Ce 80.4(4)
C12 C21 Ce 110.4(5)
C23 C22 C21 118.2(7)
C23 C22 C221 121.0(7)
C21 C22 C221 120.8(7)
C23 C22 Ce 81.7(4)
C21 C22 Ce 72.4(4)
C221 C22 Ce 115.8(5)
C22 C23 C24 124.3(8)
C23 C24 C25 116.0(8)
C23 C24 C241 122.0(8)
C25 C24 C241 122.0(8)
C26 C25 C24 121.5(8)
C25 C26 C21 121.5(7)
C25 C26 C261 118.6(7)
C21 C26 C261 119.8(7)
C25 C26 Ce 84.9(5)
C21 C26 Ce 74.0(4)
C261 C26 Ce 110.8(5)
N3 C31 C32 119.0(7)
N3 C31 C36 125.4(7)
C32 C31 C36 115.5(7)
C33 C32 C31 121.9(7)
C33 C32 C41 119.8(7)
C31 C32 C41 118.3(7)
C32 C33 C34 121.7(8)
C35 C34 C33 116.5(8)
C34 C35 C36 125.5(8)
C35 C36 C31 118.7(7)
C35 C36 C51 118.4(7)
C31 C36 C51 122.9(7)
C46 C41 C42 119.1(7)
C46 C41 C32 119.8(7)
C42 C41 C32 121.1(8)
C46 C41 Ce 84.3(4)
C42 C41 Ce 75.8(4)
C32 C41 Ce 107.7(4)
C43 C42 C41 119.3(8)
C43 C42 C421 119.6(8)
C41 C42 C421 121.1(7)
C43 C42 Ce 83.2(4)
C41 C42 Ce 76.5(4)
C421 C42 Ce 112.7(5)
C44 C43 C42 122.1(8)
C45 C44 C43 117.4(8)
C45 C44 C441 121.7(9)
C43 C44 C441 120.6(8)
C44 C45 C46 124.1(8)
C41 C46 C45 118.0(8)
C41 C46 C461 121.8(7)
C45 C46 C461 120.2(8)
C52 C51 C56 119.9(7)
C52 C51 C36 121.1(7)
C56 C51 C36 119.1(8)
C51 C52 C53 119.7(8)
C51 C52 C521 123.6(7)
C53 C52 C521 116.7(8)
C54 C53 C52 122.0(9)
C53 C54 C55 118.2(8)
C53 C54 C541 120.9(9)
C55 C54 C541 120.9(9)
C54 C55 C56 121.2(8)
C51 C56 C55 118.9(8)
C51 C56 C561 123.6(8)
C55 C56 C561 117.5(8)
C66 C61 C62 119.0(7)
C66 C61 C16 120.3(7)
C62 C61 C16 120.3(7)
C63 C62 C61 118.7(8)
C63 C62 C621 119.7(7)
C61 C62 C621 121.6(7)
C62 C63 C64 122.9(8)
C65 C64 C63 117.1(8)
C65 C64 C641 121.7(9)
C63 C64 C641 121.2(8)
C66 C65 C64 122.9(8)
C65 C66 C61 119.3(7)
C65 C66 C661 118.3(7)
C61 C66 C661 122.4(7)

loop_
_geom_bond_atom_site_label_1
_geom_bond_atom_site_label_2
_geom_bond_distance
Ce N2 2.286(6)
Ce N3 2.431(6)
Ce N1 2.457(6)
Ce C42 2.952(7)
Ce C21 2.959(7)
Ce C41 2.961(7)
Ce C26 3.019(8)
Ce C22 3.061(7)
Ce Si2 3.089(2)
Ce Si1 3.111(2)
N1 C11 1.384(9)
N1 Si1 1.756(7)
Si1 N2 1.653(6)
Si1 C2 1.857(7)
Si1 C1 1.874(8)
N2 Si2 1.738(6)
Si2 N3 1.739(7)
Si2 C3 1.859(8)
Si2 C4 1.908(8)
N3 C31 1.367(8)
C11 C12 1.402(10)
C11 C16 1.420(10)
C12 C13 1.380(11)
C12 C21 1.502(10)
C13 C14 1.378(10)
C14 C15 1.376(11)
C15 C16 1.385(10)
C16 C61 1.506(10)
C21 C26 1.412(10)
C21 C22 1.416(10)
C22 C23 1.386(10)
C22 C221 1.510(10)
C23 C24 1.399(11)
C24 C25 1.406(11)
C24 C241 1.492(10)
C25 C26 1.372(10)
C26 C261 1.537(10)
C31 C32 1.439(10)
C31 C36 1.441(10)
C32 C33 1.377(10)
C32 C41 1.498(10)
C33 C34 1.397(11)
C34 C35 1.361(11)
C35 C36 1.385(10)
C36 C51 1.490(10)
C41 C46 1.402(10)
C41 C42 1.418(10)
C42 C43 1.404(10)
C42 C421 1.493(11)
C43 C44 1.376(11)
C44 C45 1.363(11)
C44 C441 1.518(11)
C45 C46 1.404(10)
C46 C461 1.489(11)
C51 C52 1.372(11)
C51 C56 1.407(11)
C52 C53 1.426(10)
C52 C521 1.521(10)
C53 C54 1.368(11)
C54 C55 1.392(12)
C54 C541 1.517(11)
C55 C56 1.429(11)
C56 C561 1.486(11)
C61 C66 1.404(10)
C61 C62 1.425(10)
C62 C63 1.380(11)
C62 C621 1.505(11)
C63 C64 1.389(12)
C64 C65 1.386(11)
C64 C641 1.526(12)
C65 C66 1.380(11)
C66 C661 1.510(10)
